data_4511137
loop_
_publ_author_name
'Tominaga, Masahide'
'Katagiri, Kosuke'
'Azumaya, Isao'

_publ_section_title
;
 Pseudopolymorph and Charge-Transfer Co-Crystal of Disubstituted
 Adamantane containing Dimethoxyphenol Moieties
;
_journal_issue 8
_journal_name_full 'Crystal Growth &amp; Design'
_journal_page_first 3692
_journal_paper_doi 10.1021/cg900404h
_journal_volume 9
_journal_year 2009
_chemical_formula_sum 'C32 H38 O7'
_chemical_formula_weight 534.62
_chemical_name_systematic
;
 ?
;
_space_group_IT_number 15
_symmetry_cell_setting monoclinic
_symmetry_space_group_name_Hall '-C 2yc'
_symmetry_space_group_name_H-M 'C 1 2/c 1'
_atom_sites_solution_hydrogens geom
_atom_sites_solution_primary direct
_atom_sites_solution_secondary difmap
_audit_creation_method SHELXL-97
_cell_angle_alpha 90.00
_cell_angle_beta 110.752(2)
_cell_angle_gamma 90.00
_cell_formula_units_Z 4
_cell_length_a 15.015(2)
_cell_length_b 21.454(3)
_cell_length_c 9.6703(14)
_cell_measurement_reflns_used 3875
_cell_measurement_temperature 150
_cell_measurement_theta_max 26.96
_cell_measurement_theta_min 2.40
_cell_volume 2913.0(7)
_computing_cell_refinement 'Bruker SAINT'
_computing_data_collection 'Bruker APEX2'
_computing_data_reduction 'Bruker SAINT'
_computing_molecular_graphics 'Bruker SHELXTL'
_computing_publication_material 'Bruker SHELXTL'
_computing_structure_refinement 'SHELXL-97 (Sheldrick, 1997)'
_computing_structure_solution 'SHELXS-97 (Sheldrick, 1990)'
_diffrn_ambient_temperature 150
_diffrn_measured_fraction_theta_full 0.995
_diffrn_measured_fraction_theta_max 0.906
_diffrn_measurement_device_type 'Bruker APEX-II CCD'
_diffrn_measurement_method '\f and \w scans'
_diffrn_radiation_monochromator graphite
_diffrn_radiation_source 'fine-focus sealed tube'
_diffrn_radiation_type MoK\a
_diffrn_radiation_wavelength 0.71073
_diffrn_reflns_av_R_equivalents 0.0166
_diffrn_reflns_av_sigmaI/netI 0.0191
_diffrn_reflns_limit_h_max 18
_diffrn_reflns_limit_h_min -14
_diffrn_reflns_limit_k_max 26
_diffrn_reflns_limit_k_min -27
_diffrn_reflns_limit_l_max 12
_diffrn_reflns_limit_l_min -12
_diffrn_reflns_number 7116
_diffrn_reflns_theta_full 25.00
_diffrn_reflns_theta_max 27.22
_diffrn_reflns_theta_min 1.73
_diffrn_standards_number 0
_exptl_absorpt_coefficient_mu 0.085
_exptl_absorpt_correction_T_max 0.9749
_exptl_absorpt_correction_T_min 0.9709
_exptl_absorpt_correction_type empirical
_exptl_absorpt_process_details 'SADABS Sheldrick 1996'
_exptl_crystal_colour colourless
_exptl_crystal_density_diffrn 1.219
_exptl_crystal_density_method 'not measured'
_exptl_crystal_description prismatic
_exptl_crystal_F_000 1144
_exptl_crystal_size_max 0.35
_exptl_crystal_size_mid 0.30
_exptl_crystal_size_min 0.30
_refine_diff_density_max 0.620
_refine_diff_density_min -0.275
_refine_diff_density_rms 0.053
_refine_ls_extinction_method none
_refine_ls_goodness_of_fit_ref 1.384
_refine_ls_hydrogen_treatment constr
_refine_ls_matrix_type full
_refine_ls_number_parameters 181
_refine_ls_number_reflns 2956
_refine_ls_number_restraints 2
_refine_ls_restrained_S_all 1.383
_refine_ls_R_factor_all 0.0531
_refine_ls_R_factor_gt 0.0475
_refine_ls_shift/su_max 0.000
_refine_ls_shift/su_mean 0.000
_refine_ls_structure_factor_coef Fsqd
_refine_ls_weighting_details 'calc w=1/[\s^2^(Fo^2^)+(0.1000P)^2^+0.2938P] where P=(Fo^2^+2Fc^2^)/3'
_refine_ls_weighting_scheme calc
_refine_ls_wR_factor_gt 0.1688
_refine_ls_wR_factor_ref 0.1760
_reflns_number_gt 2576
_reflns_number_total 2956
_reflns_threshold_expression >2sigma(I)
_cod_data_source_file cg900404h_si_001.cif
_cod_data_source_block Crystal_1_(type_II)
_cod_depositor_comments
;
The following automatic conversions were performed:

'_symmetry_cell_setting' value 'Monoclinic' changed to 'monoclinic'
according to
/usr/data/users/saulius/automatic-downloads/retrospective/ACS/lib/dictionaries/cif_core.dic
dictionary named 'cif_core.dic' version 2.4.2 from 2011-04-26.

Automatic conversion script
Id: cif_fix_values 2281 2013-09-26 08:29:07Z andrius 
;
_cod_original_sg_symbol_H-M C2/c
_cod_database_code 4511137

loop_
_symmetry_equiv_pos_as_xyz
'x, y, z'
'-x, y, -z+1/2'
'x+1/2, y+1/2, z'
'-x+1/2, y+1/2, -z+1/2'
'-x, -y, -z'
'x, -y, z-1/2'
'-x+1/2, -y+1/2, -z'
'x+1/2, -y+1/2, z-1/2'

loop_
_atom_site_label
_atom_site_type_symbol
_atom_site_fract_x
_atom_site_fract_y
_atom_site_fract_z
_atom_site_U_iso_or_equiv
_atom_site_adp_type
_atom_site_occupancy
_atom_site_symmetry_multiplicity
_atom_site_calc_flag
_atom_site_refinement_flags
C17 C 0.0318(4) 0.87453(13) 0.3225(4) 0.1191(16) Uani 1 1 d .
H17 H 0.0544 0.8362 0.3715 0.143 Uiso 1 1 calc R
C16 C 0.0611(2) 0.92818(14) 0.3925(3) 0.0783(8) Uani 1 1 d .
H16 H 0.1035 0.9283 0.4924 0.094 Uiso 1 1 calc R
C15 C 0.03007(17) 0.98306(11) 0.3202(3) 0.0617(6) Uani 1 1 d .
H15 H 0.0512 1.0215 0.3699 0.074 Uiso 1 1 calc R
O3 O 0.29691(7) 0.95119(5) 1.13061(11) 0.0309(3) Uani 1 1 d U
C10 C 0.0000 0.83146(8) 0.7500 0.0181(4) Uani 1 2 d S
H10A H 0.0023 0.8586 0.8339 0.022 Uiso 0.50 1 calc PR
H10B H -0.0023 0.8586 0.6661 0.022 Uiso 0.50 1 calc PR
O1 O 0.41502(7) 0.95229(5) 0.97441(11) 0.0280(3) Uani 1 1 d .
H1 H 0.4251 0.9667 1.0594 0.042 Uiso 1 1 calc R
C4 C 0.17786(9) 0.83457(6) 0.84029(14) 0.0192(3) Uani 1 1 d .
C5 C 0.23963(9) 0.83813(6) 0.76218(14) 0.0220(3) Uani 1 1 d .
H5 H 0.2284 0.8132 0.6764 0.026 Uiso 1 1 calc R
C1 C 0.33667(9) 0.91465(6) 0.93435(15) 0.0220(3) Uani 1 1 d .
C12 C 0.09357(9) 0.74907(6) 0.92468(14) 0.0222(3) Uani 1 1 d .
H12A H 0.1511 0.7224 0.9534 0.027 Uiso 1 1 calc R
H12B H 0.0968 0.7750 1.0110 0.027 Uiso 1 1 calc R
C3 C 0.19571(9) 0.87254(6) 0.96488(14) 0.0209(3) Uani 1 1 d .
H3 H 0.1538 0.8712 1.0189 0.025 Uiso 1 1 calc R
C6 C 0.31807(9) 0.87805(6) 0.80894(15) 0.0231(3) Uani 1 1 d .
C14 C 0.0000 0.66628(9) 0.7500 0.0281(5) Uani 1 2 d S
H14A H -0.0571 0.6393 0.7225 0.034 Uiso 0.50 1 calc PR
H14B H 0.0571 0.6393 0.7775 0.034 Uiso 0.50 1 calc PR
C9 C 0.09133(8) 0.79152(6) 0.79485(13) 0.0187(3) Uani 1 1 d .
C11 C 0.08504(10) 0.74906(6) 0.66282(14) 0.0225(3) Uani 1 1 d .
H11A H 0.0832 0.7751 0.5773 0.027 Uiso 1 1 calc R
H11B H 0.1424 0.7223 0.6896 0.027 Uiso 1 1 calc R
C2 C 0.27386(10) 0.91220(6) 1.01061(14) 0.0220(3) Uani 1 1 d .
C13 C 0.00422(10) 0.70788(6) 0.88069(15) 0.0247(3) Uani 1 1 d .
H13 H 0.0066 0.6811 0.9666 0.030 Uiso 1 1 calc R
O2 O 0.38345(8) 0.88418(6) 0.73996(11) 0.0356(3) Uani 1 1 d U
C7 C 0.24304(13) 0.94535(9) 1.22411(19) 0.0427(5) Uani 1 1 d U
H7A H 0.1773 0.9585 1.1705 0.064 Uiso 1 1 calc R
H7B H 0.2710 0.9717 1.3116 0.064 Uiso 1 1 calc R
H7C H 0.2435 0.9018 1.2548 0.064 Uiso 1 1 calc R
C8 C 0.36080(17) 0.85901(15) 0.5986(2) 0.0787(9) Uani 1 1 d U
H8A H 0.3636 0.8134 0.6051 0.118 Uiso 1 1 calc R
H8B H 0.4065 0.8739 0.5547 0.118 Uiso 1 1 calc R
H8C H 0.2964 0.8720 0.5368 0.118 Uiso 1 1 calc R
O4 O 0.5000 0.00476(6) 0.2500 0.0258(3) Uani 1 2 d S

loop_
_atom_site_aniso_label
_atom_site_aniso_U_11
_atom_site_aniso_U_22
_atom_site_aniso_U_33
_atom_site_aniso_U_23
_atom_site_aniso_U_13
_atom_site_aniso_U_12
C17 0.242(5) 0.0541(14) 0.108(2) 0.0390(15) 0.119(3) 0.052(2)
C16 0.0824(18) 0.114(2) 0.0460(12) 0.0105(13) 0.0316(12) 0.0286(17)
C15 0.0599(13) 0.0563(12) 0.0769(14) -0.0165(11) 0.0343(11) -0.0089(10)
O3 0.0280(6) 0.0324(6) 0.0350(6) -0.0139(4) 0.0146(5) -0.0114(4)
C10 0.0155(9) 0.0193(8) 0.0182(8) 0.000 0.0046(7) 0.000
O1 0.0230(6) 0.0326(6) 0.0292(5) -0.0026(4) 0.0102(4) -0.0105(4)
C4 0.0150(6) 0.0200(6) 0.0201(6) 0.0030(5) 0.0031(5) 0.0022(5)
C5 0.0183(7) 0.0259(7) 0.0203(6) 0.0002(5) 0.0049(5) 0.0014(5)
C1 0.0168(7) 0.0205(6) 0.0261(7) 0.0047(5) 0.0045(5) -0.0017(5)
C12 0.0175(7) 0.0230(7) 0.0223(7) 0.0041(5) 0.0026(5) 0.0005(5)
C3 0.0164(6) 0.0231(7) 0.0243(7) -0.0005(5) 0.0085(5) -0.0004(5)
C6 0.0174(6) 0.0290(7) 0.0239(7) 0.0041(5) 0.0086(5) 0.0010(5)
C14 0.0214(10) 0.0191(9) 0.0382(11) 0.000 0.0036(8) 0.000
C9 0.0147(7) 0.0205(6) 0.0190(6) 0.0004(5) 0.0036(5) 0.0001(5)
C11 0.0174(7) 0.0244(7) 0.0244(7) -0.0030(5) 0.0056(5) 0.0026(5)
C2 0.0204(7) 0.0202(6) 0.0238(7) -0.0007(5) 0.0057(5) 0.0000(5)
C13 0.0204(7) 0.0221(7) 0.0273(7) 0.0053(5) 0.0030(5) -0.0015(5)
O2 0.0269(6) 0.0537(7) 0.0315(6) -0.0060(5) 0.0169(5) -0.0111(5)
C7 0.0465(10) 0.0504(10) 0.0391(9) -0.0218(7) 0.0249(8) -0.0207(8)
C8 0.0536(13) 0.145(2) 0.0554(12) -0.0506(15) 0.0418(11) -0.0449(15)
O4 0.0186(7) 0.0268(7) 0.0326(7) 0.000 0.0100(6) 0.000

loop_
_atom_type_symbol
_atom_type_description
_atom_type_scat_dispersion_real
_atom_type_scat_dispersion_imag
_atom_type_scat_source
C C 0.0033 0.0016 'International Tables Vol C Tables 4.2.6.8 and 6.1.1.4'
H H 0.0000 0.0000 'International Tables Vol C Tables 4.2.6.8 and 6.1.1.4'
O O 0.0106 0.0060 'International Tables Vol C Tables 4.2.6.8 and 6.1.1.4'

loop_
_geom_angle_atom_site_label_1
_geom_angle_atom_site_label_2
_geom_angle_atom_site_label_3
_geom_angle
_geom_angle_site_symmetry_1
_geom_angle_site_symmetry_3
C16 C17 C17 119.96(19) . 2
C16 C17 H17 120.0 . .
C17 C17 H17 120.0 2 .
C17 C16 C15 119.7(3) . .
C17 C16 H16 120.2 . .
C15 C16 H16 120.2 . .
C15 C15 C16 120.34(15) 2 .
C15 C15 H15 119.8 2 .
C16 C15 H15 119.8 . .
C2 O3 C7 117.14(11) . .
C9 C10 C9 112.55(14) 2_556 .
C9 C10 H10A 109.1 2_556 .
C9 C10 H10A 109.1 . .
C9 C10 H10B 109.1 2_556 .
C9 C10 H10B 109.1 . .
H10A C10 H10B 107.8 . .
C1 O1 H1 109.5 . .
C5 C4 C3 118.33(12) . .
C5 C4 C9 122.72(11) . .
C3 C4 C9 118.94(11) . .
C4 C5 C6 120.44(12) . .
C4 C5 H5 119.8 . .
C6 C5 H5 119.8 . .
O1 C1 C6 117.98(12) . .
O1 C1 C2 123.42(12) . .
C6 C1 C2 118.59(12) . .
C13 C12 C9 110.46(10) . .
C13 C12 H12A 109.6 . .
C9 C12 H12A 109.6 . .
C13 C12 H12B 109.6 . .
C9 C12 H12B 109.6 . .
H12A C12 H12B 108.1 . .
C2 C3 C4 120.89(12) . .
C2 C3 H3 119.6 . .
C4 C3 H3 119.6 . .
O2 C6 C1 114.38(12) . .
O2 C6 C5 124.56(12) . .
C1 C6 C5 121.05(13) . .
C13 C14 C13 108.63(15) . 2_556
C13 C14 H14A 110.0 . .
C13 C14 H14A 110.0 2_556 .
C13 C14 H14B 110.0 . .
C13 C14 H14B 110.0 2_556 .
H14A C14 H14B 108.3 . .
C4 C9 C12 110.62(10) . .
C4 C9 C10 109.03(10) . .
C12 C9 C10 108.52(10) . .
C4 C9 C11 113.05(10) . .
C12 C9 C11 107.58(10) . .
C10 C9 C11 107.90(9) . .
C13 C11 C9 110.98(11) 2_556 .
C13 C11 H11A 109.4 2_556 .
C9 C11 H11A 109.4 . .
C13 C11 H11B 109.4 2_556 .
C9 C11 H11B 109.4 . .
H11A C11 H11B 108.0 . .
O3 C2 C3 125.07(13) . .
O3 C2 C1 114.26(12) . .
C3 C2 C1 120.67(12) . .
C14 C13 C11 109.44(10) . 2_556
C14 C13 C12 109.94(10) . .
C11 C13 C12 109.71(10) 2_556 .
C14 C13 H13 109.2 . .
C11 C13 H13 109.2 2_556 .
C12 C13 H13 109.2 . .
C6 O2 C8 118.05(12) . .
O3 C7 H7A 109.5 . .
O3 C7 H7B 109.5 . .
H7A C7 H7B 109.5 . .
O3 C7 H7C 109.5 . .
H7A C7 H7C 109.5 . .
H7B C7 H7C 109.5 . .
O2 C8 H8A 109.5 . .
O2 C8 H8B 109.5 . .
H8A C8 H8B 109.5 . .
O2 C8 H8C 109.5 . .
H8A C8 H8C 109.5 . .
H8B C8 H8C 109.5 . .

loop_
_geom_bond_atom_site_label_1
_geom_bond_atom_site_label_2
_geom_bond_distance
_geom_bond_site_symmetry_2
C17 C16 1.329(4) .
C17 C17 1.389(8) 2
C17 H17 0.9500 .
C16 C15 1.364(3) .
C16 H16 0.9500 .
C15 C15 1.338(5) 2
C15 H15 0.9500 .
O3 C2 1.3716(16) .
O3 C7 1.4163(19) .
C10 C9 1.5431(15) 2_556
C10 C9 1.5431(15) .
C10 H10A 0.9900 .
C10 H10B 0.9900 .
O1 C1 1.3651(16) .
O1 H1 0.8400 .
C4 C5 1.3903(19) .
C4 C3 1.3994(18) .
C4 C9 1.5262(17) .
C5 C6 1.3956(19) .
C5 H5 0.9500 .
C1 C6 1.388(2) .
C1 C2 1.389(2) .
C12 C13 1.5353(18) .
C12 C9 1.5418(17) .
C12 H12A 0.9900 .
C12 H12B 0.9900 .
C3 C2 1.3888(18) .
C3 H3 0.9500 .
C6 O2 1.3748(17) .
C14 C13 1.5301(18) .
C14 C13 1.5301(18) 2_556
C14 H14A 0.9900 .
C14 H14B 0.9900 .
C9 C11 1.5439(17) .
C11 C13 1.5343(18) 2_556
C11 H11A 0.9900 .
C11 H11B 0.9900 .
C13 C11 1.5343(18) 2_556
C13 H13 1.0000 .
O2 C8 1.395(2) .
C7 H7A 0.9800 .
C7 H7B 0.9800 .
C7 H7C 0.9800 .
C8 H8A 0.9800 .
C8 H8B 0.9800 .
C8 H8C 0.9800 .
